data_7112044
loop_
_publ_author_name
'Alexander F. R. Kilpatrick'
'F. Geoffrey N. Cloke'

_publ_section_title
;
 Reductive deoxygenation of CO2 by a bimetallic titanium bis(pentalene)
 complex
;
_journal_name_full Chem.Commun.
_journal_page_first 2769
_journal_paper_doi 10.1039/c3cc48379g
_journal_volume 50
_journal_year 2014
_chemical_compound_source 'synthesis as described'
_chemical_formula_moiety 'C54 H92 O2 Si4 Ti2'
_chemical_formula_sum 'C54 H92 O2 Si4 Ti2'
_chemical_formula_weight 981.43
_chemical_name_common 'Complex 3'
_chemical_name_systematic
;
?
;
_space_group_IT_number 14
_symmetry_cell_setting monoclinic
_symmetry_Int_Tables_number 14
_symmetry_space_group_name_Hall '-P 2yn'
_symmetry_space_group_name_H-M 'P 1 21/n 1'
_atom_sites_solution_hydrogens geom
_atom_sites_solution_primary direct
_atom_sites_solution_secondary difmap
_audit_conform_dict_location ftp://ftp.iucr.org/pub/cif_core.dic
_audit_conform_dict_name cif_core.dic
_audit_conform_dict_version 2.4.3
_audit_creation_date 2013-10-28T17:37:10-00:00
_audit_creation_method 'WinGX routine CIF_UPDATE'
_cell_angle_alpha 90
_cell_angle_beta 92.18(3)
_cell_angle_gamma 90
_cell_formula_units_Z 4
_cell_length_a 12.894(3)
_cell_length_b 22.342(5)
_cell_length_c 19.113(4)
_cell_measurement_reflns_used 48981
_cell_measurement_temperature 100(2)
_cell_measurement_theta_max 27.5
_cell_measurement_theta_min 3.2
_cell_measurement_wavelength 0.71073
_cell_volume 5502(2)
_computing_cell_refinement
;
        CrystalClear-SM Expert 3.1 b18 (Rigaku, 20112)
;
_computing_data_collection
;
        CrystalClear-SM Expert 3.1 b18 (Rigaku, 20112)
;
_computing_data_reduction
;
        CrystalClear-SM Expert 3.1 b18 (Rigaku, 20112)
;
_computing_molecular_graphics 'Ortep-3 (Farrugia, 1997)'
_computing_publication_material
;
WINGX publication routines (Farrugia, 2013)
;
_computing_structure_refinement 'SHELXL-2013 (Sheldrick, 2013)'
_computing_structure_solution 'SHELXL-97 (Sheldrick, 1997)'
_diffrn_ambient_temperature 100(2)
_diffrn_detector_area_resol_mean 28.5714
_diffrn_measured_fraction_theta_full 0.997
_diffrn_measured_fraction_theta_max 0.997
_diffrn_measurement_device_type 'Rigaku Saturn724+ (2x2 bin mode)'
_diffrn_measurement_method 'profile data from \w-scans'
_diffrn_radiation_probe x-ray
_diffrn_radiation_type MoK\a
_diffrn_radiation_wavelength 0.71073
_diffrn_reflns_av_R_equivalents 0.0621
_diffrn_reflns_Laue_measured_fraction_full 0.997
_diffrn_reflns_Laue_measured_fraction_max 0.997
_diffrn_reflns_limit_h_max 16
_diffrn_reflns_limit_h_min -16
_diffrn_reflns_limit_k_max 28
_diffrn_reflns_limit_k_min -29
_diffrn_reflns_limit_l_max 20
_diffrn_reflns_limit_l_min -24
_diffrn_reflns_number 72543
_diffrn_reflns_point_group_measured_fraction_full 0.997
_diffrn_reflns_point_group_measured_fraction_max 0.997
_diffrn_reflns_theta_full 25.242
_diffrn_reflns_theta_max 27.483
_diffrn_reflns_theta_min 3.159
_diffrn_source
;
        fine-focus sealed tube
;
_exptl_absorpt_coefficient_mu 0.415
_exptl_absorpt_correction_T_max 0.9877
_exptl_absorpt_correction_T_min 0.9519
_exptl_absorpt_correction_type multi-scan
_exptl_absorpt_process_details
;
        [c.f. R.H. Blessing, Acta Cryst. (1995), a51, 33-38]
;
_exptl_crystal_colour Brown
_exptl_crystal_density_diffrn 1.185
_exptl_crystal_density_method 'not measured'
_exptl_crystal_description Plate
_exptl_crystal_F_000 2128
_exptl_crystal_size_max 0.12
_exptl_crystal_size_mid 0.12
_exptl_crystal_size_min 0.03
_refine_diff_density_max 1.997
_refine_diff_density_min -0.793
_refine_diff_density_rms 0.11
_refine_ls_extinction_method none
_refine_ls_goodness_of_fit_ref 1.067
_refine_ls_hydrogen_treatment constr
_refine_ls_matrix_type full
_refine_ls_number_constraints 0
_refine_ls_number_parameters 557
_refine_ls_number_reflns 12581
_refine_ls_number_restraints 38
_refine_ls_restrained_S_all 1.065
_refine_ls_R_factor_all 0.1018
_refine_ls_R_factor_gt 0.0766
_refine_ls_shift/su_max 0.001
_refine_ls_shift/su_mean 0
_refine_ls_structure_factor_coef Fsqd
_refine_ls_weighting_details 'w=1/[\s^2^(Fo^2^)+(0.1226P)^2^+10.5184P] where P=(Fo^2^+2Fc^2^)/3'
_refine_ls_weighting_scheme calc
_refine_ls_wR_factor_gt 0.2107
_refine_ls_wR_factor_ref 0.2279
_reflns_number_gt 9225
_reflns_number_total 12581
_reflns_threshold_expression 'I > 2\s(I)'
_cod_data_source_file c3cc48379g.txt
_cod_data_source_block shelx
_cod_original_cell_volume 5502.1(19)
_cod_original_sg_symbol_H-M 'P 21/n'
_cod_database_code 7112044

loop_
_symmetry_equiv_pos_as_xyz
'x, y, z'
'-x+1/2, y+1/2, -z+1/2'
'-x, -y, -z'
'x-1/2, -y-1/2, z-1/2'

loop_
_atom_site_label
_atom_site_type_symbol
_atom_site_fract_x
_atom_site_fract_y
_atom_site_fract_z
_atom_site_U_iso_or_equiv
_atom_site_adp_type
_atom_site_occupancy
_atom_site_calc_flag
_atom_site_disorder_assembly
_atom_site_disorder_group
C1 C 0.4359(3) 0.15089(16) 0.76095(18) 0.0198(7) Uani 1 d . .
C2 C 0.3665(3) 0.15597(17) 0.70063(18) 0.0210(7) Uani 1 d . .
H2 H 0.3097 0.1298 0.6911 0.025 Uiso 1 calc . .
C3 C 0.3923(3) 0.20378(16) 0.65754(18) 0.0198(7) Uani 1 d . .
H3 H 0.3605 0.2132 0.6133 0.024 Uiso 1 calc . .
C4 C 0.4758(3) 0.23611(16) 0.69235(18) 0.0202(7) Uani 1 d . .
C5 C 0.5035(3) 0.20295(16) 0.75522(18) 0.0200(7) Uani 1 d . .
C6 C 0.5848(3) 0.23555(17) 0.79173(19) 0.0230(7) Uani 1 d . .
H6 H 0.6221 0.223 0.8329 0.028 Uiso 1 calc . .
C7 C 0.5989(3) 0.28958(17) 0.7553(2) 0.0257(8) Uani 1 d . .
H7 H 0.644 0.3208 0.7713 0.031 Uiso 1 calc . .
C8 C 0.5372(3) 0.29201(16) 0.6909(2) 0.0239(7) Uani 1 d . .
C9A C 0.2619(5) 0.1353(3) 0.8596(3) 0.0627(14) Uani 0.63(3) d A 1
H9A H 0.2475 0.1214 0.908 0.075 Uiso 0.63(3) calc A 1
C10A C 0.1735(9) 0.1223(9) 0.8195(6) 0.0627(14) Uani 0.63(3) d A 1
H10A H 0.1671 0.0788 0.8141 0.094 Uiso 0.63(3) calc A 1
H10B H 0.1782 0.1409 0.7733 0.094 Uiso 0.63(3) calc A 1
H10C H 0.1126 0.1378 0.8426 0.094 Uiso 0.63(3) calc A 1
C9B C 0.2619(5) 0.1353(3) 0.8596(3) 0.0627(14) Uani 0.37(3) d A 2
H9B H 0.2557 0.1246 0.9101 0.075 Uiso 0.37(3) calc A 2
C10B C 0.1786(15) 0.0944(15) 0.8243(11) 0.0627(14) Uani 0.37(3) d A 2
H10D H 0.1992 0.0524 0.8305 0.094 Uiso 0.37(3) calc A 2
H10E H 0.1721 0.1037 0.7742 0.094 Uiso 0.37(3) calc A 2
H10F H 0.1118 0.1011 0.8458 0.094 Uiso 0.37(3) calc A 2
C11 C 0.2581(5) 0.2037(3) 0.8625(4) 0.073(2) Uani 1 d . .
H11A H 0.3183 0.2186 0.8901 0.11 Uiso 1 calc A 1
H11B H 0.1942 0.2165 0.8844 0.11 Uiso 1 calc A 1
H11C H 0.2595 0.2199 0.8149 0.11 Uiso 1 calc A 1
C12 C 0.4061(4) 0.0262(2) 0.8327(2) 0.0422(11) Uani 1 d . .
H12 H 0.4811 0.0159 0.8285 0.051 Uiso 1 calc . .
C13 C 0.3689(7) -0.0084(3) 0.8960(3) 0.079(2) Uani 1 d . .
H13A H 0.4058 0.0059 0.9386 0.119 Uiso 1 calc . .
H13B H 0.3829 -0.0512 0.8899 0.119 Uiso 1 calc . .
H13C H 0.2942 -0.0022 0.9003 0.119 Uiso 1 calc . .
C14 C 0.3507(6) 0.0035(2) 0.7666(3) 0.0666(19) Uani 1 d . .
H14A H 0.3753 0.0256 0.7262 0.1 Uiso 1 calc . .
H14B H 0.2758 0.0095 0.77 0.1 Uiso 1 calc . .
H14C H 0.3652 -0.0392 0.7609 0.1 Uiso 1 calc . .
C15 C 0.4878(4) 0.13623(19) 0.9186(2) 0.0325(9) Uani 1 d . .
H15 H 0.4981 0.1801 0.9113 0.039 Uiso 1 calc . .
C16 C 0.4419(5) 0.1296(2) 0.9910(2) 0.0465(12) Uani 1 d . .
H16A H 0.3727 0.1478 0.9904 0.07 Uiso 1 calc . .
H16B H 0.487 0.1498 1.026 0.07 Uiso 1 calc . .
H16C H 0.4366 0.0871 1.0027 0.07 Uiso 1 calc . .
C17 C 0.5970(4) 0.1080(2) 0.9196(2) 0.0395(10) Uani 1 d . .
H17A H 0.6267 0.1126 0.8735 0.059 Uiso 1 calc . .
H17B H 0.592 0.0653 0.931 0.059 Uiso 1 calc . .
H17C H 0.6416 0.1281 0.955 0.059 Uiso 1 calc . .
C18 C 0.3805(5) 0.3922(2) 0.6979(3) 0.0528(13) Uani 1 d . .
H18 H 0.3593 0.4321 0.6786 0.063 Uiso 1 calc . .
C19 C 0.3999(4) 0.3992(2) 0.7741(3) 0.0463(12) Uani 1 d . .
H19A H 0.4574 0.4272 0.7827 0.069 Uiso 1 calc . .
H19B H 0.4178 0.3602 0.7948 0.069 Uiso 1 calc . .
H19C H 0.3373 0.4147 0.7952 0.069 Uiso 1 calc . .
C20 C 0.2902(5) 0.3487(3) 0.6836(4) 0.0644(16) Uani 1 d . .
H20A H 0.2779 0.3443 0.633 0.097 Uiso 1 calc . .
H20B H 0.2275 0.3645 0.7045 0.097 Uiso 1 calc . .
H20C H 0.3074 0.3097 0.7042 0.097 Uiso 1 calc . .
C21 C 0.4653(6) 0.3682(2) 0.5557(3) 0.069(2) Uani 1 d . .
H21 H 0.4377 0.3277 0.5425 0.083 Uiso 1 calc . .
C22 C 0.3944(6) 0.4134(3) 0.5283(3) 0.071(2) Uani 1 d . .
H22A H 0.3285 0.4105 0.5519 0.107 Uiso 1 calc . .
H22B H 0.3822 0.4073 0.4779 0.107 Uiso 1 calc . .
H22C H 0.4246 0.4532 0.5366 0.107 Uiso 1 calc . .
C23 C 0.5665(6) 0.3836(3) 0.5071(3) 0.0642(16) Uani 1 d . .
H23A H 0.6236 0.3562 0.5194 0.096 Uiso 1 calc . .
H23B H 0.589 0.425 0.5158 0.096 Uiso 1 calc . .
H23C H 0.5464 0.3788 0.4574 0.096 Uiso 1 calc . .
C24 C 0.6107(5) 0.4216(3) 0.6771(3) 0.0550(14) Uani 1 d . .
H24 H 0.612 0.4223 0.7294 0.066 Uiso 1 calc . .
C25 C 0.5848(6) 0.4863(3) 0.6545(3) 0.0657(17) Uani 1 d . .
H25A H 0.5145 0.4963 0.6682 0.099 Uiso 1 calc . .
H25B H 0.5889 0.4897 0.6035 0.099 Uiso 1 calc . .
H25C H 0.6346 0.5138 0.6773 0.099 Uiso 1 calc . .
C26 C 0.7266(5) 0.3992(3) 0.6570(3) 0.073(2) Uani 1 d . .
H26A H 0.7372 0.3579 0.6729 0.11 Uiso 1 calc . .
H26B H 0.7788 0.4252 0.6799 0.11 Uiso 1 calc . .
H26C H 0.7331 0.4011 0.6062 0.11 Uiso 1 calc . .
C27 C 0.5184(3) 0.13391(16) 0.54204(18) 0.0218(7) Uani 1 d . .
C28 C 0.5576(3) 0.07569(17) 0.56125(19) 0.0230(7) Uani 1 d . .
H28 H 0.5209 0.0394 0.5526 0.028 Uiso 1 calc . .
C29 C 0.6561(3) 0.07874(17) 0.59414(19) 0.0247(8) Uani 1 d . .
H29 H 0.6941 0.0462 0.6143 0.03 Uiso 1 calc . .
C53 C 0.6067(4) 0.0742(2) 0.7300(2) 0.0471(13) Uani 1 d . .
C30 C 0.6894(3) 0.14003(16) 0.59190(18) 0.0205(7) Uani 1 d . .
C31 C 0.6046(3) 0.17429(16) 0.56096(18) 0.0196(7) Uani 1 d . .
C32 C 0.6394(3) 0.23500(17) 0.55587(18) 0.0212(7) Uani 1 d . .
H32 H 0.5988 0.2682 0.5403 0.025 Uiso 1 calc . .
C33 C 0.7445(3) 0.23635(17) 0.57813(19) 0.0232(7) Uani 1 d . .
H33 H 0.7873 0.2708 0.5761 0.028 Uiso 1 calc . .
C34 C 0.7791(3) 0.17943(17) 0.60434(19) 0.0230(7) Uani 1 d . .
C35 C 0.2869(3) 0.10364(18) 0.5060(2) 0.0270(8) Uani 1 d . .
H35 H 0.2521 0.1335 0.5363 0.032 Uiso 1 calc . .
C36 C 0.2092(3) 0.0879(2) 0.4461(2) 0.0337(9) Uani 1 d . .
H36A H 0.1956 0.1234 0.4171 0.05 Uiso 1 calc . .
H36B H 0.1442 0.0741 0.4656 0.05 Uiso 1 calc . .
H36C H 0.2381 0.0561 0.4174 0.05 Uiso 1 calc . .
C37 C 0.3063(3) 0.04742(19) 0.5507(2) 0.0315(9) Uani 1 d . .
H37A H 0.3557 0.0568 0.5894 0.047 Uiso 1 calc . .
H37B H 0.3349 0.0157 0.5217 0.047 Uiso 1 calc . .
H37C H 0.2408 0.0339 0.5696 0.047 Uiso 1 calc . .
C38 C 0.3852(3) 0.22324(18) 0.4570(2) 0.0273(8) Uani 1 d . .
H38 H 0.3932 0.2436 0.5035 0.033 Uiso 1 calc . .
C39 C 0.2762(4) 0.2390(2) 0.4281(3) 0.0411(11) Uani 1 d . .
H39A H 0.2244 0.221 0.458 0.062 Uiso 1 calc . .
H39B H 0.2668 0.2234 0.3804 0.062 Uiso 1 calc . .
H39C H 0.2677 0.2825 0.4276 0.062 Uiso 1 calc . .
C40 C 0.4664(4) 0.2519(2) 0.4100(2) 0.0358(10) Uani 1 d . .
H40A H 0.5363 0.242 0.4284 0.054 Uiso 1 calc . .
H40B H 0.4575 0.2955 0.4097 0.054 Uiso 1 calc . .
H40C H 0.457 0.2365 0.3622 0.054 Uiso 1 calc . .
C41 C 0.4592(3) 0.0988(2) 0.3950(2) 0.0326(9) Uani 1 d . .
H41 H 0.4515 0.0553 0.4061 0.039 Uiso 1 calc . .
C54 C 0.7484(4) 0.1672(2) 0.7505(2) 0.0445(11) Uani 1 d . .
C42 C 0.3974(4) 0.1089(2) 0.3255(2) 0.0421(11) Uani 1 d . .
H42A H 0.3234 0.1023 0.3326 0.063 Uiso 1 calc . .
H42B H 0.4213 0.0807 0.2903 0.063 Uiso 1 calc . .
H42C H 0.4082 0.15 0.3094 0.063 Uiso 1 calc . .
C43 C 0.5754(4) 0.1087(3) 0.3835(2) 0.0470(12) Uani 1 d . .
H43A H 0.6149 0.1022 0.4277 0.07 Uiso 1 calc . .
H43B H 0.5864 0.1497 0.3673 0.07 Uiso 1 calc . .
H43C H 0.5989 0.0804 0.3483 0.07 Uiso 1 calc . .
C44 C 0.9634(4) 0.0996(2) 0.6717(3) 0.0488(13) Uani 1 d . .
H44 H 0.9707 0.1163 0.7202 0.059 Uiso 1 calc . .
C45 C 0.8884(4) 0.0457(3) 0.6725(3) 0.0543(14) Uani 1 d . .
H45A H 0.8197 0.0593 0.6859 0.081 Uiso 1 calc . .
H45B H 0.9149 0.0159 0.7064 0.081 Uiso 1 calc . .
H45C H 0.8832 0.0276 0.6258 0.081 Uiso 1 calc . .
C46 C 1.0697(4) 0.0732(3) 0.6515(4) 0.0622(17) Uani 1 d . .
H46A H 1.1213 0.1054 0.6505 0.093 Uiso 1 calc . .
H46B H 1.0627 0.0546 0.6052 0.093 Uiso 1 calc . .
H46C H 1.0922 0.0431 0.6862 0.093 Uiso 1 calc . .
C47 C 0.9580(4) 0.1388(2) 0.5178(3) 0.0428(11) Uani 1 d . .
H47 H 1.0342 0.1304 0.5194 0.051 Uiso 1 calc . .
C48 C 0.9033(4) 0.0822(3) 0.4901(4) 0.0579(15) Uani 1 d . .
H48A H 0.9151 0.0494 0.5235 0.087 Uiso 1 calc . .
H48B H 0.9311 0.0711 0.4449 0.087 Uiso 1 calc . .
H48C H 0.8286 0.0899 0.4842 0.087 Uiso 1 calc . .
C49 C 0.9387(6) 0.1890(3) 0.4650(3) 0.0638(17) Uani 1 d . .
H49A H 0.9735 0.2255 0.4819 0.096 Uiso 1 calc . .
H49B H 0.8639 0.1964 0.4592 0.096 Uiso 1 calc . .
H49C H 0.9662 0.1774 0.4198 0.096 Uiso 1 calc . .
C50 C 0.9913(3) 0.2343(2) 0.6308(2) 0.0339(9) Uani 1 d . .
H50 H 0.9629 0.2648 0.5968 0.041 Uiso 1 calc . .
C51 C 0.9709(5) 0.2580(4) 0.7035(4) 0.085(3) Uani 1 d . .
H51A H 0.8959 0.2599 0.7098 0.128 Uiso 1 calc . .
H51B H 1.0008 0.2981 0.7089 0.128 Uiso 1 calc . .
H51C H 1.0028 0.2312 0.7387 0.128 Uiso 1 calc . .
C52 C 1.1090(4) 0.2318(3) 0.6211(4) 0.0575(16) Uani 1 d . .
H52A H 1.1225 0.2169 0.5741 0.086 Uiso 1 calc . .
H52B H 1.1411 0.2048 0.6561 0.086 Uiso 1 calc . .
H52C H 1.1386 0.2719 0.627 0.086 Uiso 1 calc . .
O1 O 0.6486(3) 0.04083(19) 0.7663(2) 0.0585(10) Uani 1 d . .
O2 O 0.8011(3) 0.14290(19) 0.7904(2) 0.0596(10) Uani 1 d . .
Si1 Si 0.40021(8) 0.10993(5) 0.84292(5) 0.0252(2) Uani 1 d . .
Si2 Si 0.50774(10) 0.36754(5) 0.65145(6) 0.0318(3) Uani 1 d . .
Si3 Si 0.41039(8) 0.14103(5) 0.47396(5) 0.0214(2) Uani 1 d . .
Si4 Si 0.92187(8) 0.16186(5) 0.60978(6) 0.0264(2) Uani 1 d . .
Ti1 Ti 0.53077(5) 0.13360(3) 0.66108(3) 0.01847(16) Uani 1 d . .
Ti2 Ti 0.65290(5) 0.21533(3) 0.67804(3) 0.02027(16) Uani 1 d . .

loop_
_atom_site_aniso_label
_atom_site_aniso_U_11
_atom_site_aniso_U_22
_atom_site_aniso_U_33
_atom_site_aniso_U_23
_atom_site_aniso_U_13
_atom_site_aniso_U_12
C1 0.0191(16) 0.0181(17) 0.0225(16) -0.0001(13) 0.0029(13) 0.0003(13)
C2 0.0164(16) 0.0233(18) 0.0234(17) -0.0040(14) 0.0024(13) 0.0004(13)
C3 0.0171(16) 0.0216(18) 0.0207(16) -0.0020(13) 0.0012(13) 0.0041(13)
C4 0.0190(17) 0.0181(17) 0.0237(17) 0.0008(13) 0.0031(13) 0.0025(13)
C5 0.0185(16) 0.0196(17) 0.0221(16) -0.0002(13) 0.0018(13) -0.0001(13)
C6 0.0219(18) 0.0247(19) 0.0225(17) 0.0009(14) 0.0017(13) -0.0026(14)
C7 0.030(2) 0.0199(18) 0.0273(18) -0.0042(14) 0.0042(15) -0.0036(15)
C8 0.0234(18) 0.0186(18) 0.0301(19) 0.0003(14) 0.0052(14) 0.0026(14)
C9A 0.046(2) 0.083(4) 0.061(3) 0.010(3) 0.019(2) 0.001(3)
C10A 0.046(2) 0.083(4) 0.061(3) 0.010(3) 0.019(2) 0.001(3)
C9B 0.046(2) 0.083(4) 0.061(3) 0.010(3) 0.019(2) 0.001(3)
C10B 0.046(2) 0.083(4) 0.061(3) 0.010(3) 0.019(2) 0.001(3)
C11 0.060(4) 0.091(5) 0.069(4) -0.017(4) 0.016(3) 0.040(4)
C12 0.060(3) 0.028(2) 0.038(2) 0.0023(18) 0.000(2) -0.011(2)
C13 0.149(7) 0.045(3) 0.042(3) 0.015(2) -0.015(4) -0.048(4)
C14 0.135(6) 0.030(3) 0.033(3) -0.003(2) -0.005(3) -0.027(3)
C15 0.045(2) 0.027(2) 0.0263(19) 0.0002(16) 0.0037(17) -0.0069(18)
C16 0.066(3) 0.051(3) 0.022(2) -0.0032(19) 0.005(2) -0.006(3)
C17 0.042(3) 0.044(3) 0.032(2) 0.0030(19) -0.0026(18) -0.006(2)
C18 0.065(4) 0.035(3) 0.058(3) 0.007(2) 0.007(3) 0.008(2)
C19 0.055(3) 0.044(3) 0.041(3) 0.003(2) 0.012(2) 0.010(2)
C20 0.051(3) 0.057(4) 0.087(5) 0.005(3) 0.011(3) 0.006(3)
C21 0.097(5) 0.034(3) 0.073(4) -0.019(3) -0.049(4) 0.028(3)
C22 0.125(6) 0.046(3) 0.042(3) 0.018(2) -0.021(3) -0.005(4)
C23 0.092(5) 0.053(4) 0.049(3) 0.001(3) 0.014(3) -0.004(3)
C24 0.069(4) 0.044(3) 0.053(3) 0.004(2) 0.002(3) -0.009(3)
C25 0.093(5) 0.039(3) 0.065(4) 0.000(3) -0.001(3) -0.012(3)
C26 0.074(4) 0.091(5) 0.056(3) -0.011(3) 0.022(3) -0.055(4)
C27 0.0227(18) 0.0213(18) 0.0217(16) -0.0001(13) 0.0031(13) 0.0021(14)
C28 0.0256(18) 0.0197(18) 0.0239(17) -0.0018(14) 0.0047(14) 0.0028(14)
C29 0.0244(18) 0.0242(19) 0.0258(18) 0.0042(14) 0.0052(14) 0.0077(15)
C53 0.057(3) 0.050(3) 0.035(2) 0.015(2) 0.014(2) 0.030(2)
C30 0.0168(16) 0.0225(18) 0.0226(16) 0.0012(13) 0.0039(13) 0.0058(13)
C31 0.0177(16) 0.0222(18) 0.0191(16) 0.0031(13) 0.0034(12) 0.0031(13)
C32 0.0222(17) 0.0212(18) 0.0205(16) 0.0052(13) 0.0035(13) 0.0043(14)
C33 0.0196(17) 0.0260(19) 0.0245(17) 0.0029(14) 0.0068(13) 0.0004(14)
C34 0.0183(17) 0.028(2) 0.0229(17) 0.0033(14) 0.0034(13) 0.0024(14)
C35 0.0226(18) 0.028(2) 0.0306(19) -0.0067(15) 0.0014(15) -0.0009(15)
C36 0.027(2) 0.035(2) 0.038(2) -0.0084(18) -0.0014(17) -0.0037(17)
C37 0.030(2) 0.029(2) 0.037(2) -0.0056(17) 0.0106(17) -0.0070(17)
C38 0.031(2) 0.029(2) 0.0218(17) 0.0040(15) -0.0037(15) 0.0010(16)
C39 0.039(2) 0.035(2) 0.049(3) 0.000(2) -0.010(2) 0.008(2)
C40 0.039(2) 0.035(2) 0.033(2) 0.0096(17) -0.0026(18) -0.0023(18)
C41 0.040(2) 0.033(2) 0.0249(19) -0.0014(16) 0.0044(16) 0.0059(18)
C54 0.049(3) 0.052(3) 0.032(2) 0.001(2) -0.003(2) 0.018(2)
C42 0.055(3) 0.046(3) 0.025(2) -0.0074(19) 0.0014(19) -0.002(2)
C43 0.045(3) 0.066(4) 0.031(2) -0.001(2) 0.012(2) 0.017(2)
C44 0.030(2) 0.049(3) 0.066(3) 0.026(3) -0.010(2) -0.001(2)
C45 0.046(3) 0.059(4) 0.057(3) 0.012(3) -0.003(2) 0.005(3)
C46 0.027(2) 0.044(3) 0.114(5) 0.019(3) -0.014(3) 0.006(2)
C47 0.030(2) 0.041(3) 0.059(3) -0.020(2) 0.017(2) -0.0025(19)
C48 0.040(3) 0.053(3) 0.082(4) -0.027(3) 0.010(3) -0.003(2)
C49 0.087(5) 0.074(4) 0.032(3) -0.005(3) 0.023(3) -0.010(4)
C50 0.0208(19) 0.036(2) 0.045(2) -0.0079(19) 0.0023(17) -0.0009(17)
C51 0.047(3) 0.134(7) 0.076(4) -0.063(5) 0.010(3) -0.028(4)
C52 0.026(2) 0.049(3) 0.098(5) -0.024(3) 0.008(3) -0.005(2)
O1 0.064(2) 0.066(3) 0.046(2) 0.0147(18) 0.0053(18) 0.023(2)
O2 0.063(3) 0.070(3) 0.045(2) 0.0045(19) -0.0043(18) 0.019(2)
Si1 0.0285(5) 0.0262(5) 0.0212(5) 0.0014(4) 0.0046(4) -0.0049(4)
Si2 0.0524(7) 0.0162(5) 0.0272(5) 0.0013(4) 0.0035(5) -0.0007(5)
Si3 0.0209(5) 0.0224(5) 0.0210(5) -0.0023(4) 0.0001(4) 0.0018(4)
Si4 0.0155(5) 0.0273(6) 0.0365(6) 0.0066(4) 0.0029(4) 0.0017(4)
Ti1 0.0176(3) 0.0179(3) 0.0201(3) 0.0023(2) 0.0033(2) 0.0026(2)
Ti2 0.0168(3) 0.0218(3) 0.0224(3) 0.0016(2) 0.0021(2) 0.0005(2)

loop_
_atom_type_symbol
_atom_type_description
_atom_type_scat_dispersion_real
_atom_type_scat_dispersion_imag
_atom_type_scat_source
C C 0.0033 0.0016 'International Tables Vol C Tables 4.2.6.8 and 6.1.1.4'
H H 0 0 'International Tables Vol C Tables 4.2.6.8 and 6.1.1.4'
O O 0.0106 0.006 'International Tables Vol C Tables 4.2.6.8 and 6.1.1.4'
Si Si 0.0817 0.0704 'International Tables Vol C Tables 4.2.6.8 and 6.1.1.4'
Ti Ti 0.2776 0.4457 'International Tables Vol C Tables 4.2.6.8 and 6.1.1.4'

loop_
_geom_angle_atom_site_label_1
_geom_angle_atom_site_label_2
_geom_angle_atom_site_label_3
_geom_angle
C2 C1 C5 103.4(3)
C2 C1 Si1 122.7(3)
C5 C1 Si1 127.9(3)
C2 C1 Ti1 71.75(19)
C5 C1 Ti1 74.8(2)
Si1 C1 Ti1 138.55(19)
C3 C2 C1 112.3(3)
C3 C2 Ti1 74.5(2)
C1 C2 Ti1 72.4(2)
C3 C2 H2 123.9
C1 C2 H2 123.9
Ti1 C2 H2 120.7
C2 C3 C4 107.6(3)
C2 C3 Ti1 71.0(2)
C4 C3 Ti1 76.7(2)
C2 C3 H3 126.2
C4 C3 H3 126.2
Ti1 C3 H3 118.1
C3 C4 C5 106.5(3)
C3 C4 C8 143.8(3)
C5 C4 C8 109.5(3)
C3 C4 Ti2 124.0(2)
C5 C4 Ti2 77.6(2)
C8 C4 Ti2 69.07(19)
C3 C4 Ti1 68.91(19)
C5 C4 Ti1 70.3(2)
C8 C4 Ti1 128.2(2)
Ti2 C4 Ti1 60.17(8)
C6 C5 C4 107.3(3)
C6 C5 C1 142.6(3)
C4 C5 C1 109.9(3)
C6 C5 Ti1 124.4(2)
C4 C5 Ti1 75.4(2)
C1 C5 Ti1 69.41(19)
C6 C5 Ti2 70.4(2)
C4 C5 Ti2 67.79(19)
C1 C5 Ti2 127.7(2)
Ti1 C5 Ti2 59.36(8)
C7 C6 C5 107.5(3)
C7 C6 Ti2 70.0(2)
C5 C6 Ti2 75.6(2)
C7 C6 H6 126.2
C5 C6 H6 126.2
Ti2 C6 H6 120
C6 C7 C8 112.1(3)
C6 C7 Ti2 75.7(2)
C8 C7 Ti2 69.9(2)
C6 C7 H7 123.9
C8 C7 H7 123.9
Ti2 C7 H7 122
C7 C8 C4 103.3(3)
C7 C8 Si2 118.2(3)
C4 C8 Si2 131.7(3)
C7 C8 Ti2 73.9(2)
C4 C8 Ti2 73.8(2)
Si2 C8 Ti2 138.6(2)
C10A C9A C11 101.8(10)
C10A C9A Si1 126.9(7)
C11 C9A Si1 109.5(4)
C10A C9A H9A 105.7
C11 C9A H9A 105.7
Si1 C9A H9A 105.7
C9A C10A H10A 109.5
C9A C10A H10B 109.5
H10A C10A H10B 109.5
C9A C10A H10C 109.5
H10A C10A H10C 109.5
H10B C10A H10C 109.5
H10D C10B H10E 109.5
H10D C10B H10F 109.5
H10E C10B H10F 109.5
C9A C11 H11A 109.5
C9A C11 H11B 109.5
H11A C11 H11B 109.5
C9A C11 H11C 109.5
H11A C11 H11C 109.5
H11B C11 H11C 109.5
C14 C12 C13 109.8(4)
C14 C12 Si1 113.5(4)
C13 C12 Si1 114.0(4)
C14 C12 H12 106.3
C13 C12 H12 106.3
Si1 C12 H12 106.3
C12 C13 H13A 109.5
C12 C13 H13B 109.5
H13A C13 H13B 109.5
C12 C13 H13C 109.5
H13A C13 H13C 109.5
H13B C13 H13C 109.5
C12 C14 H14A 109.5
C12 C14 H14B 109.5
H14A C14 H14B 109.5
C12 C14 H14C 109.5
H14A C14 H14C 109.5
H14B C14 H14C 109.5
C16 C15 C17 109.4(4)
C16 C15 Si1 114.8(3)
C17 C15 Si1 113.6(3)
C16 C15 H15 106.1
C17 C15 H15 106.1
Si1 C15 H15 106.1
C15 C16 H16A 109.5
C15 C16 H16B 109.5
H16A C16 H16B 109.5
C15 C16 H16C 109.5
H16A C16 H16C 109.5
H16B C16 H16C 109.5
C15 C17 H17A 109.5
C15 C17 H17B 109.5
H17A C17 H17B 109.5
C15 C17 H17C 109.5
H17A C17 H17C 109.5
H17B C17 H17C 109.5
C19 C18 C20 110.0(5)
C19 C18 Si2 111.2(4)
C20 C18 Si2 112.4(4)
C19 C18 H18 107.7
C20 C18 H18 107.7
Si2 C18 H18 107.7
C18 C19 H19A 109.5
C18 C19 H19B 109.5
H19A C19 H19B 109.5
C18 C19 H19C 109.5
H19A C19 H19C 109.5
H19B C19 H19C 109.5
C18 C20 H20A 109.5
C18 C20 H20B 109.5
H20A C20 H20B 109.5
C18 C20 H20C 109.5
H20A C20 H20C 109.5
H20B C20 H20C 109.5
C22 C21 C23 98.6(6)
C22 C21 Si2 120.7(4)
C23 C21 Si2 109.7(4)
C22 C21 H21 109
C23 C21 H21 109
Si2 C21 H21 109
C21 C22 H22A 109.5
C21 C22 H22B 109.5
H22A C22 H22B 109.5
C21 C22 H22C 109.5
H22A C22 H22C 109.5
H22B C22 H22C 109.5
C21 C23 H23A 109.5
C21 C23 H23B 109.5
H23A C23 H23B 109.5
C21 C23 H23C 109.5
H23A C23 H23C 109.5
H23B C23 H23C 109.5
C25 C24 C26 114.3(5)
C25 C24 Si2 113.1(4)
C26 C24 Si2 113.1(4)
C25 C24 H24 105.1
C26 C24 H24 105.1
Si2 C24 H24 105.1
C24 C25 H25A 109.5
C24 C25 H25B 109.5
H25A C25 H25B 109.5
C24 C25 H25C 109.5
H25A C25 H25C 109.5
H25B C25 H25C 109.5
C24 C26 H26A 109.5
C24 C26 H26B 109.5
H26A C26 H26B 109.5
C24 C26 H26C 109.5
H26A C26 H26C 109.5
H26B C26 H26C 109.5
C28 C27 C31 103.7(3)
C28 C27 Si3 119.9(3)
C31 C27 Si3 130.9(3)
C28 C27 Ti1 74.4(2)
C31 C27 Ti1 74.4(2)
Si3 C27 Ti1 135.72(19)
C29 C28 C27 112.1(3)
C29 C28 Ti1 76.5(2)
C27 C28 Ti1 69.3(2)
C29 C28 H28 124
C27 C28 H28 124
Ti1 C28 H28 121.7
C28 C29 C30 107.5(3)
C28 C29 Ti1 69.5(2)
C30 C29 Ti1 75.0(2)
C28 C29 H29 126.2
C30 C29 H29 126.2
Ti1 C29 H29 121
O1 C53 Ti1 178.2(5)
C29 C30 C31 107.2(3)
C29 C30 C34 143.4(3)
C31 C30 C34 109.2(3)
C29 C30 Ti2 125.3(2)
C31 C30 Ti2 75.2(2)
C34 C30 Ti2 69.1(2)
C29 C30 Ti1 71.1(2)
C31 C30 Ti1 67.79(19)
C34 C30 Ti1 127.6(2)
Ti2 C30 Ti1 59.38(8)
C32 C31 C30 107.2(3)
C32 C31 C27 143.3(3)
C30 C31 C27 109.3(3)
C32 C31 Ti1 123.9(2)
C30 C31 Ti1 77.6(2)
C27 C31 Ti1 68.66(19)
C32 C31 Ti2 69.0(2)
C30 C31 Ti2 70.5(2)
C27 C31 Ti2 127.8(2)
Ti1 C31 Ti2 60.23(8)
C33 C32 C31 107.5(3)
C33 C32 Ti2 70.9(2)
C31 C32 Ti2 76.7(2)
C33 C32 H32 126.3
C31 C32 H32 126.3
Ti2 C32 H32 118.1
C32 C33 C34 111.8(3)
C32 C33 Ti2 74.4(2)
C34 C33 Ti2 72.3(2)
C32 C33 H33 124.1
C34 C33 H33 124.1
Ti2 C33 H33 120.8
C33 C34 C30 104.1(3)
C33 C34 Si4 119.7(3)
C30 C34 Si4 130.4(3)
C33 C34 Ti2 72.0(2)
C30 C34 Ti2 75.0(2)
Si4 C34 Ti2 137.86(19)
C36 C35 C37 108.4(3)
C36 C35 Si3 112.9(3)
C37 C35 Si3 114.4(3)
C36 C35 H35 106.9
C37 C35 H35 106.9
Si3 C35 H35 106.9
C35 C36 H36A 109.5
C35 C36 H36B 109.5
H36A C36 H36B 109.5
C35 C36 H36C 109.5
H36A C36 H36C 109.5
H36B C36 H36C 109.5
C35 C37 H37A 109.5
C35 C37 H37B 109.5
H37A C37 H37B 109.5
C35 C37 H37C 109.5
H37A C37 H37C 109.5
H37B C37 H37C 109.5
C39 C38 C40 109.2(3)
C39 C38 Si3 115.7(3)
C40 C38 Si3 112.7(3)
C39 C38 H38 106.1
C40 C38 H38 106.1
Si3 C38 H38 106.1
C38 C39 H39A 109.5
C38 C39 H39B 109.5
H39A C39 H39B 109.5
C38 C39 H39C 109.5
H39A C39 H39C 109.5
H39B C39 H39C 109.5
C38 C40 H40A 109.5
C38 C40 H40B 109.5
H40A C40 H40B 109.5
C38 C40 H40C 109.5
H40A C40 H40C 109.5
H40B C40 H40C 109.5
C43 C41 C42 109.3(4)
C43 C41 Si3 113.2(3)
C42 C41 Si3 115.8(3)
C43 C41 H41 105.9
C42 C41 H41 105.9
Si3 C41 H41 105.9
O2 C54 Ti2 177.9(5)
C41 C42 H42A 109.5
C41 C42 H42B 109.5
H42A C42 H42B 109.5
C41 C42 H42C 109.5
H42A C42 H42C 109.5
H42B C42 H42C 109.5
C41 C43 H43A 109.5
C41 C43 H43B 109.5
H43A C43 H43B 109.5
C41 C43 H43C 109.5
H43A C43 H43C 109.5
H43B C43 H43C 109.5
C45 C44 C46 105.4(5)
C45 C44 Si4 114.7(3)
C46 C44 Si4 110.8(4)
C45 C44 H44 108.6
C46 C44 H44 108.6
Si4 C44 H44 108.6
C44 C45 H45A 109.5
C44 C45 H45B 109.5
H45A C45 H45B 109.5
C44 C45 H45C 109.5
H45A C45 H45C 109.5
H45B C45 H45C 109.5
C44 C46 H46A 109.5
C44 C46 H46B 109.5
H46A C46 H46B 109.5
C44 C46 H46C 109.5
H46A C46 H46C 109.5
H46B C46 H46C 109.5
C49 C47 C48 108.5(5)
C49 C47 Si4 111.8(3)
C48 C47 Si4 114.6(4)
C49 C47 H47 107.2
C48 C47 H47 107.2
Si4 C47 H47 107.2
C47 C48 H48A 109.5
C47 C48 H48B 109.5
H48A C48 H48B 109.5
C47 C48 H48C 109.5
H48A C48 H48C 109.5
H48B C48 H48C 109.5
C47 C49 H49A 109.5
C47 C49 H49B 109.5
H49A C49 H49B 109.5
C47 C49 H49C 109.5
H49A C49 H49C 109.5
H49B C49 H49C 109.5
C51 C50 C52 109.2(4)
C51 C50 Si4 113.4(4)
C52 C50 Si4 113.9(3)
C51 C50 H50 106.6
C52 C50 H50 106.6
Si4 C50 H50 106.6
C50 C51 H51A 109.5
C50 C51 H51B 109.5
H51A C51 H51B 109.5
C50 C51 H51C 109.5
H51A C51 H51C 109.5
H51B C51 H51C 109.5
C50 C52 H52A 109.5
C50 C52 H52B 109.5
H52A C52 H52B 109.5
C50 C52 H52C 109.5
H52A C52 H52C 109.5
H52B C52 H52C 109.5
C12 Si1 C1 112.59(19)
C12 Si1 C15 111.2(2)
C1 Si1 C15 109.05(17)
C12 Si1 C9A 110.7(3)
C1 Si1 C9A 104.7(2)
C15 Si1 C9A 108.3(3)
C24 Si2 C8 110.4(2)
C24 Si2 C21 115.5(3)
C8 Si2 C21 116.2(2)
C24 Si2 C18 107.5(3)
C8 Si2 C18 103.2(2)
C21 Si2 C18 102.6(3)
C27 Si3 C38 108.65(17)
C27 Si3 C41 104.39(18)
C38 Si3 C41 113.88(18)
C27 Si3 C35 110.18(17)
C38 Si3 C35 109.75(18)
C41 Si3 C35 109.84(19)
C34 Si4 C50 106.74(18)
C34 Si4 C44 116.2(2)
C50 Si4 C44 112.2(2)
C34 Si4 C47 106.2(2)
C50 Si4 C47 107.3(2)
C44 Si4 C47 107.7(3)
C53 Ti1 C27 130.30(16)
C53 Ti1 C2 109.98(16)
C27 Ti1 C2 107.09(13)
C53 Ti1 C1 80.62(15)
C27 Ti1 C1 142.85(13)
C2 Ti1 C1 35.84(12)
C53 Ti1 C28 94.75(17)
C27 Ti1 C28 36.26(13)
C2 Ti1 C28 123.18(13)
C1 Ti1 C28 148.71(13)
C53 Ti1 C31 124.38(16)
C27 Ti1 C31 36.91(13)
C2 Ti1 C31 125.60(13)
C1 Ti1 C31 147.22(13)
C28 Ti1 C31 58.25(13)
C53 Ti1 C3 140.49(15)
C27 Ti1 C3 86.87(13)
C2 Ti1 C3 34.52(12)
C1 Ti1 C3 59.87(12)
C28 Ti1 C3 118.41(13)
C31 Ti1 C3 92.80(12)
C53 Ti1 C5 90.88(17)
C27 Ti1 C5 137.57(13)
C2 Ti1 C5 57.31(12)
C1 Ti1 C5 35.79(12)
C28 Ti1 C5 173.50(13)
C31 Ti1 C5 115.71(13)
C3 Ti1 C5 57.74(12)
C53 Ti1 Ti2 96.19(18)
C27 Ti1 Ti2 98.74(10)
C2 Ti1 Ti2 112.88(10)
C1 Ti1 Ti2 97.11(9)
C28 Ti1 Ti2 114.17(10)
C31 Ti1 Ti2 62.41(9)
C3 Ti1 Ti2 89.44(9)
C5 Ti1 Ti2 61.86(9)
C53 Ti1 C29 72.94(15)
C27 Ti1 C29 59.86(13)
C2 Ti1 C29 155.47(13)
C1 Ti1 C29 153.13(13)
C28 Ti1 C29 33.97(13)
C31 Ti1 C29 57.92(12)
C3 Ti1 C29 146.30(12)
C5 Ti1 C29 146.69(13)
Ti2 Ti1 C29 90.50(10)
C53 Ti1 C4 124.53(17)
C27 Ti1 C4 103.22(12)
C2 Ti1 C4 56.75(12)
C1 Ti1 C4 59.14(12)
C28 Ti1 C4 139.45(12)
C31 Ti1 C4 88.12(12)
C3 Ti1 C4 34.41(12)
C5 Ti1 C4 34.36(11)
Ti2 Ti1 C4 57.43(9)
C29 Ti1 C4 142.66(13)
C53 Ti1 C30 89.83(16)
C27 Ti1 C30 59.66(12)
C2 Ti1 C30 159.76(13)
C1 Ti1 C30 153.23(13)
C28 Ti1 C30 56.46(13)
C31 Ti1 C30 34.60(11)
C3 Ti1 C30 125.49(12)
C5 Ti1 C30 120.45(12)
Ti2 Ti1 C30 58.89(9)
C29 Ti1 C30 33.98(12)
C4 Ti1 C30 108.91(12)
C54 Ti2 C8 132.54(17)
C54 Ti2 C33 109.81(17)
C8 Ti2 C33 106.82(14)
C54 Ti2 C34 79.53(16)
C8 Ti2 C34 142.50(13)
C33 Ti2 C34 35.75(13)
C54 Ti2 C7 97.28(17)
C8 Ti2 C7 36.21(14)
C33 Ti2 C7 123.04(14)
C34 Ti2 C7 148.61(14)
C54 Ti2 C4 124.59(17)
C8 Ti2 C4 37.09(13)
C33 Ti2 C4 125.36(13)
C34 Ti2 C4 146.99(13)
C7 Ti2 C4 58.35(13)
C54 Ti2 C32 139.27(16)
C8 Ti2 C32 86.75(13)
C33 Ti2 C32 34.72(12)
C34 Ti2 C32 59.82(12)
C7 Ti2 C32 118.41(13)
C4 Ti2 C32 92.43(13)
C54 Ti2 C30 88.19(16)
C8 Ti2 C30 137.68(13)
C33 Ti2 C30 57.55(13)
C34 Ti2 C30 35.92(13)
C7 Ti2 C30 173.52(13)
C4 Ti2 C30 115.58(13)
C32 Ti2 C30 57.81(12)
C54 Ti2 C6 74.25(16)
C8 Ti2 C6 60.22(13)
C33 Ti2 C6 155.73(14)
C34 Ti2 C6 153.15(13)
C7 Ti2 C6 34.38(13)
C4 Ti2 C6 58.11(12)
C32 Ti2 C6 146.44(13)
C30 Ti2 C6 146.18(13)
C54 Ti2 Ti1 93.66(16)
C8 Ti2 Ti1 98.93(10)
C33 Ti2 Ti1 112.88(10)
C34 Ti2 Ti1 97.16(10)
C7 Ti2 Ti1 114.23(10)
C4 Ti2 Ti1 62.40(9)
C32 Ti2 Ti1 89.13(10)
C30 Ti2 Ti1 61.73(9)
C6 Ti2 Ti1 90.26(9)
C54 Ti2 C31 121.63(16)
C8 Ti2 C31 103.39(13)
C33 Ti2 C31 56.77(13)
C34 Ti2 C31 58.97(12)
C7 Ti2 C31 139.56(13)
C4 Ti2 C31 88.08(12)
C32 Ti2 C31 34.28(12)
C30 Ti2 C31 34.30(11)
C6 Ti2 C31 142.58(12)
Ti1 Ti2 C31 57.36(8)
C54 Ti2 C5 89.99(17)
C8 Ti2 C5 59.81(13)
C33 Ti2 C5 159.52(13)
C34 Ti2 C5 153.32(13)
C7 Ti2 C5 56.61(12)
C4 Ti2 C5 34.60(12)
C32 Ti2 C5 125.06(12)
C30 Ti2 C5 120.21(12)
C6 Ti2 C5 33.99(12)
Ti1 Ti2 C5 58.78(8)
C31 Ti2 C5 108.75(12)

loop_
_geom_bond_atom_site_label_1
_geom_bond_atom_site_label_2
_geom_bond_distance
C1 C2 1.436(5)
C1 C5 1.461(5)
C1 Si1 1.886(4)
C1 Ti1 2.338(4)
C2 C3 1.397(5)
C2 Ti1 2.330(3)
C2 H2 0.95
C3 C4 1.439(5)
C3 Ti1 2.375(3)
C3 H3 0.95
C4 C5 1.445(5)
C4 C8 1.479(5)
C4 Ti2 2.356(4)
C4 Ti1 2.477(4)
C5 C6 1.435(5)
C5 Ti1 2.410(4)
C5 Ti2 2.485(4)
C6 C7 1.409(5)
C6 Ti2 2.417(4)
C6 H6 0.95
C7 C8 1.441(5)
C7 Ti2 2.344(4)
C7 H7 0.95
C8 Si2 1.881(4)
C8 Ti2 2.291(4)
C9A C10A 1.380(13)
C9A C11 1.530(9)
C9A Si1 1.910(6)
C9A H9A 1
C10A H10A 0.98
C10A H10B 0.98
C10A H10C 0.98
C10B H10D 0.98
C10B H10E 0.98
C10B H10F 0.98
C11 H11A 0.98
C11 H11B 0.98
C11 H11C 0.98
C12 C14 1.515(7)
C12 C13 1.528(7)
C12 Si1 1.883(5)
C12 H12 1
C13 H13A 0.98
C13 H13B 0.98
C13 H13C 0.98
C14 H14A 0.98
C14 H14B 0.98
C14 H14C 0.98
C15 C16 1.532(6)
C15 C17 1.543(7)
C15 Si1 1.894(4)
C15 H15 1
C16 H16A 0.98
C16 H16B 0.98
C16 H16C 0.98
C17 H17A 0.98
C17 H17B 0.98
C17 H17C 0.98
C18 C19 1.475(8)
C18 C20 1.533(9)
C18 Si2 1.974(6)
C18 H18 1
C19 H19A 0.98
C19 H19B 0.98
C19 H19C 0.98
C20 H20A 0.98
C20 H20B 0.98
C20 H20C 0.98
C21 C22 1.448(8)
C21 C23 1.667(10)
C21 Si2 1.890(6)
C21 H21 1
C22 H22A 0.98
C22 H22B 0.98
C22 H22C 0.98
C23 H23A 0.98
C23 H23B 0.98
C23 H23C 0.98
C24 C25 1.542(8)
C24 C26 1.634(9)
C24 Si2 1.847(6)
C24 H24 1
C25 H25A 0.98
C25 H25B 0.98
C25 H25C 0.98
C26 H26A 0.98
C26 H26B 0.98
C26 H26C 0.98
C27 C28 1.438(5)
C27 C31 1.467(5)
C27 Si3 1.876(4)
C27 Ti1 2.275(4)
C28 C29 1.397(5)
C28 Ti1 2.342(4)
C28 H28 0.95
C29 C30 1.436(5)
C29 Ti1 2.431(4)
C29 H29 0.95
C53 O1 1.141(6)
C53 Ti1 2.087(5)
C30 C31 1.443(5)
C30 C34 1.465(5)
C30 Ti2 2.413(4)
C30 Ti1 2.482(4)
C31 C32 1.433(5)
C31 Ti1 2.352(3)
C31 Ti2 2.476(4)
C32 C33 1.405(5)
C32 Ti2 2.376(3)
C32 H32 0.95
C33 C34 1.432(5)
C33 Ti2 2.331(4)
C33 H33 0.95
C34 Si4 1.881(4)
C34 Ti2 2.334(4)
C35 C36 1.532(5)
C35 C37 1.535(6)
C35 Si3 1.919(4)
C35 H35 1
C36 H36A 0.98
C36 H36B 0.98
C36 H36C 0.98
C37 H37A 0.98
C37 H37B 0.98
C37 H37C 0.98
C38 C39 1.530(6)
C38 C40 1.544(6)
C38 Si3 1.891(4)
C38 H38 1
C39 H39A 0.98
C39 H39B 0.98
C39 H39C 0.98
C40 H40A 0.98
C40 H40B 0.98
C40 H40C 0.98
C41 C43 1.538(7)
C41 C42 1.539(6)
C41 Si3 1.907(4)
C41 H41 1
C54 O2 1.140(6)
C54 Ti2 2.111(5)
C42 H42A 0.98
C42 H42B 0.98
C42 H42C 0.98
C43 H43A 0.98
C43 H43B 0.98
C43 H43C 0.98
C44 C45 1.544(8)
C44 C46 1.553(8)
C44 Si4 1.891(5)
C44 H44 1
C45 H45A 0.98
C45 H45B 0.98
C45 H45C 0.98
C46 H46A 0.98
C46 H46B 0.98
C46 H46C 0.98
C47 C49 1.523(8)
C47 C48 1.532(7)
C47 Si4 1.907(5)
C47 H47 1
C48 H48A 0.98
C48 H48B 0.98
C48 H48C 0.98
C49 H49A 0.98
C49 H49B 0.98
C49 H49C 0.98
C50 C51 1.519(7)
C50 C52 1.538(6)
C50 Si4 1.886(5)
C50 H50 1
C51 H51A 0.98
C51 H51B 0.98
C51 H51C 0.98
C52 H52A 0.98
C52 H52B 0.98
C52 H52C 0.98
Ti1 Ti2 2.4250(10)

loop_
_geom_torsion_atom_site_label_1
_geom_torsion_atom_site_label_2
_geom_torsion_atom_site_label_3
_geom_torsion_atom_site_label_4
_geom_torsion
C5 C1 C2 C3 4.4(4)
Si1 C1 C2 C3 159.0(3)
Ti1 C1 C2 C3 -64.4(3)
C5 C1 C2 Ti1 68.7(2)
Si1 C1 C2 Ti1 -136.6(3)
C1 C2 C3 C4 -5.5(4)
Ti1 C2 C3 C4 -68.6(2)
C1 C2 C3 Ti1 63.1(3)
C2 C3 C4 C5 4.2(4)
Ti1 C3 C4 C5 -60.6(2)
C2 C3 C4 C8 -168.8(5)
Ti1 C3 C4 C8 126.5(5)
C2 C3 C4 Ti2 90.2(3)
Ti1 C3 C4 Ti2 25.4(2)
C2 C3 C4 Ti1 64.7(2)
C3 C4 C5 C6 -178.3(3)
C8 C4 C5 C6 -2.7(4)
Ti2 C4 C5 C6 59.6(3)
Ti1 C4 C5 C6 122.0(3)
C3 C4 C5 C1 -1.5(4)
C8 C4 C5 C1 174.1(3)
Ti2 C4 C5 C1 -123.7(3)
Ti1 C4 C5 C1 -61.2(2)
C3 C4 C5 Ti1 59.7(2)
C8 C4 C5 Ti1 -124.7(3)
Ti2 C4 C5 Ti1 -62.47(7)
C3 C4 C5 Ti2 122.1(3)
C8 C4 C5 Ti2 -62.3(2)
Ti1 C4 C5 Ti2 62.47(7)
C2 C1 C5 C6 173.3(5)
Si1 C1 C5 C6 20.4(7)
Ti1 C1 C5 C6 -120.2(5)
C2 C1 C5 C4 -1.6(4)
Si1 C1 C5 C4 -154.5(3)
Ti1 C1 C5 C4 64.9(3)
C2 C1 C5 Ti1 -66.5(2)
Si1 C1 C5 Ti1 140.6(3)
C2 C1 C5 Ti2 -78.4(3)
Si1 C1 C5 Ti2 128.7(3)
Ti1 C1 C5 Ti2 -11.9(2)
C4 C5 C6 C7 5.2(4)
C1 C5 C6 C7 -169.7(5)
Ti1 C5 C6 C7 89.0(4)
Ti2 C5 C6 C7 63.1(3)
C4 C5 C6 Ti2 -57.9(2)
C1 C5 C6 Ti2 127.1(5)
Ti1 C5 C6 Ti2 25.9(2)
C5 C6 C7 C8 -6.0(4)
Ti2 C6 C7 C8 60.9(3)
C5 C6 C7 Ti2 -66.9(3)
C6 C7 C8 C4 4.2(4)
Ti2 C7 C8 C4 68.5(2)
C6 C7 C8 Si2 158.7(3)
Ti2 C7 C8 Si2 -137.0(3)
C6 C7 C8 Ti2 -64.3(3)
C3 C4 C8 C7 172.0(5)
C5 C4 C8 C7 -0.8(4)
Ti2 C4 C8 C7 -68.6(2)
Ti1 C4 C8 C7 -80.6(4)
C3 C4 C8 Si2 22.6(7)
C5 C4 C8 Si2 -150.3(3)
Ti2 C4 C8 Si2 142.0(3)
Ti1 C4 C8 Si2 129.9(3)
C3 C4 C8 Ti2 -119.4(5)
C5 C4 C8 Ti2 67.8(3)
Ti1 C4 C8 Ti2 -12.0(2)
C31 C27 C28 C29 4.2(4)
Si3 C27 C28 C29 160.8(3)
Ti1 C27 C28 C29 -65.0(3)
C31 C27 C28 Ti1 69.2(2)
Si3 C27 C28 Ti1 -134.2(3)
C27 C28 C29 C30 -5.2(4)
Ti1 C28 C29 C30 -65.9(3)
C27 C28 C29 Ti1 60.7(3)
C28 C29 C30 C31 3.9(4)
Ti1 C29 C30 C31 -58.4(2)
C28 C29 C30 C34 -169.4(5)
Ti1 C29 C30 C34 128.2(5)
C28 C29 C30 Ti2 87.7(3)
Ti1 C29 C30 Ti2 25.4(2)
C28 C29 C30 Ti1 62.3(2)
C29 C30 C31 C32 -177.5(3)
C34 C30 C31 C32 -1.7(4)
Ti2 C30 C31 C32 59.5(2)
Ti1 C30 C31 C32 122.0(3)
C29 C30 C31 C27 -1.4(4)
C34 C30 C31 C27 174.4(3)
Ti2 C30 C31 C27 -124.4(3)
Ti1 C30 C31 C27 -61.9(2)
C29 C30 C31 Ti1 60.5(2)
C34 C30 C31 Ti1 -123.7(3)
Ti2 C30 C31 Ti1 -62.52(7)
C29 C30 C31 Ti2 123.0(3)
C34 C30 C31 Ti2 -61.2(2)
Ti1 C30 C31 Ti2 62.52(7)
C28 C27 C31 C32 172.2(5)
Si3 C27 C31 C32 19.3(7)
Ti1 C27 C31 C32 -118.6(5)
C28 C27 C31 C30 -1.6(4)
Si3 C27 C31 C30 -154.5(3)
Ti1 C27 C31 C30 67.6(2)
C28 C27 C31 Ti1 -69.2(2)
Si3 C27 C31 Ti1 137.9(3)
C28 C27 C31 Ti2 -81.4(3)
Si3 C27 C31 Ti2 125.7(3)
Ti1 C27 C31 Ti2 -12.2(2)
C30 C31 C32 C33 4.3(4)
C27 C31 C32 C33 -169.5(5)
Ti1 C31 C32 C33 90.7(3)
Ti2 C31 C32 C33 64.7(2)
C30 C31 C32 Ti2 -60.4(2)
C27 C31 C32 Ti2 125.8(5)
Ti1 C31 C32 Ti2 26.0(2)
C31 C32 C33 C34 -5.5(4)
Ti2 C32 C33 C34 63.1(3)
C31 C32 C33 Ti2 -68.6(2)
C32 C33 C34 C30 4.3(4)
Ti2 C33 C34 C30 68.7(2)
C32 C33 C34 Si4 160.2(3)
Ti2 C33 C34 Si4 -135.4(3)
C32 C33 C34 Ti2 -64.4(3)
C29 C30 C34 C33 171.8(5)
C31 C30 C34 C33 -1.5(4)
Ti2 C30 C34 C33 -66.6(2)
Ti1 C30 C34 C33 -77.8(3)
C29 C30 C34 Si4 19.6(7)
C31 C30 C34 Si4 -153.7(3)
Ti2 C30 C34 Si4 141.2(3)
Ti1 C30 C34 Si4 130.0(3)
C29 C30 C34 Ti2 -121.6(5)
C31 C30 C34 Ti2 65.1(2)
Ti1 C30 C34 Ti2 -11.2(2)
C14 C12 Si1 C1 -48.4(5)
C13 C12 Si1 C1 -175.1(4)
C14 C12 Si1 C15 -171.2(4)
C13 C12 Si1 C15 62.1(5)
C14 C12 Si1 C9A 68.4(5)
C13 C12 Si1 C9A -58.3(5)
C2 C1 Si1 C12 76.1(4)
C5 C1 Si1 C12 -135.6(3)
Ti1 C1 Si1 C12 -23.4(4)
C2 C1 Si1 C15 -159.9(3)
C5 C1 Si1 C15 -11.7(4)
Ti1 C1 Si1 C15 100.5(3)
C2 C1 Si1 C9A -44.2(4)
C5 C1 Si1 C9A 104.0(4)
Ti1 C1 Si1 C9A -143.8(3)
C16 C15 Si1 C12 -80.7(4)
C17 C15 Si1 C12 46.3(4)
C16 C15 Si1 C1 154.5(3)
C17 C15 Si1 C1 -78.5(3)
C16 C15 Si1 C9A 41.1(4)
C17 C15 Si1 C9A 168.2(3)
C25 C24 Si2 C8 -172.6(4)
C26 C24 Si2 C8 55.4(5)
C25 C24 Si2 C21 53.1(5)
C26 C24 Si2 C21 -78.9(5)
C25 C24 Si2 C18 -60.8(5)
C26 C24 Si2 C18 167.3(4)
C7 C8 Si2 C24 27.3(4)
C4 C8 Si2 C24 173.1(4)
Ti2 C8 Si2 C24 -70.4(4)
C7 C8 Si2 C21 161.2(4)
C4 C8 Si2 C21 -52.9(5)
Ti2 C8 Si2 C21 63.6(4)
C7 C8 Si2 C18 -87.3(3)
C4 C8 Si2 C18 58.6(4)
Ti2 C8 Si2 C18 175.1(3)
C22 C21 Si2 C24 -79.4(7)
C23 C21 Si2 C24 34.1(4)
C22 C21 Si2 C8 149.0(6)
C23 C21 Si2 C8 -97.5(4)
C22 C21 Si2 C18 37.2(7)
C23 C21 Si2 C18 150.7(4)
C28 C27 Si3 C38 -175.9(3)
C31 C27 Si3 C38 -26.6(4)
Ti1 C27 Si3 C38 85.7(3)
C28 C27 Si3 C41 -54.1(3)
C31 C27 Si3 C41 95.3(4)
Ti1 C27 Si3 C41 -152.4(3)
C28 C27 Si3 C35 63.8(3)
C31 C27 Si3 C35 -146.8(3)
Ti1 C27 Si3 C35 -34.5(3)
C39 C38 Si3 C27 -155.6(3)
C40 C38 Si3 C27 77.6(3)
C39 C38 Si3 C41 88.5(4)
C40 C38 Si3 C41 -38.3(3)
C39 C38 Si3 C35 -35.1(4)
C40 C38 Si3 C35 -161.9(3)
C33 C34 Si4 C50 33.7(4)
C30 C34 Si4 C50 -177.7(3)
Ti2 C34 Si4 C50 -62.1(3)
C33 C34 Si4 C44 159.7(3)
C30 C34 Si4 C44 -51.7(4)
Ti2 C34 Si4 C44 63.9(4)
C33 C34 Si4 C47 -80.6(3)
C30 C34 Si4 C47 68.1(4)
Ti2 C34 Si4 C47 -176.3(3)
C51 C50 Si4 C34 67.3(5)
C52 C50 Si4 C34 -167.0(4)
C51 C50 Si4 C44 -61.1(5)
C52 C50 Si4 C44 64.7(5)
C51 C50 Si4 C47 -179.2(4)
C52 C50 Si4 C47 -53.5(5)
C45 C44 Si4 C34 39.1(5)
C46 C44 Si4 C34 158.3(4)
C45 C44 Si4 C50 162.3(4)
C46 C44 Si4 C50 -78.5(5)
C45 C44 Si4 C47 -79.8(5)
C46 C44 Si4 C47 39.4(5)
